data_1553946
loop_
_publ_author_name
'Zhao, Lang'
'Liao, Wei-Wei'

_publ_section_title
;
 Pd-Catalyzed intramolecular C--H addition to the cyano-group:
 construction of functionalized 2,3-fused thiophene scaffolds
;
_journal_issue 5
_journal_name_full 'Organic Chemistry Frontiers'
_journal_page_first 801
_journal_paper_doi 10.1039/C7QO01000A
_journal_volume 5
_journal_year 2018
_chemical_formula_sum 'C16 H12 Cl N O2 S'
_chemical_formula_weight 317.79
_space_group_IT_number 15
_space_group_name_Hall '-C 2yc'
_space_group_name_H-M_alt 'C 1 2/c 1'
_symmetry_cell_setting monoclinic
_symmetry_space_group_name_H-M 'C 1 2/c 1'
_atom_sites_solution_hydrogens geom
_atom_sites_solution_primary direct
_atom_sites_solution_secondary difmap
_audit_creation_method SHELXL-97
_audit_update_record
;
2017-10-26 deposited with the CCDC.
2017-11-27 downloaded from the CCDC.
;
_cell_angle_alpha 90.00
_cell_angle_beta 93.042(6)
_cell_angle_gamma 90.00
_cell_formula_units_Z 8
_cell_length_a 24.908(3)
_cell_length_b 13.4385(17)
_cell_length_c 8.7528(13)
_cell_measurement_reflns_used 9541
_cell_measurement_temperature 293(2)
_cell_measurement_theta_max 27.45
_cell_measurement_theta_min 2.86
_cell_volume 2925.7(7)
_computing_cell_refinement 'Bruker SMART'
_computing_data_collection 'Bruker SMART'
_computing_data_reduction 'Bruker SAINT'
_computing_molecular_graphics 'Bruker SHELXTL'
_computing_publication_material 'Bruker SHELXTL'
_computing_structure_refinement 'Bruker SHELXTL'
_computing_structure_solution 'Bruker SHELXTL'
_diffrn_ambient_temperature 293(2)
_diffrn_measured_fraction_theta_full 0.994
_diffrn_measured_fraction_theta_max 0.994
_diffrn_measurement_device_type 'CCD area detector'
_diffrn_measurement_method 'phi and omega scans'
_diffrn_radiation_monochromator graphite
_diffrn_radiation_source 'fine-focus sealed tube'
_diffrn_radiation_type MoK\a
_diffrn_radiation_wavelength 0.71073
_diffrn_reflns_av_R_equivalents 0.0257
_diffrn_reflns_av_sigmaI/netI 0.0171
_diffrn_reflns_limit_h_max 32
_diffrn_reflns_limit_h_min -32
_diffrn_reflns_limit_k_max 17
_diffrn_reflns_limit_k_min -17
_diffrn_reflns_limit_l_max 10
_diffrn_reflns_limit_l_min -11
_diffrn_reflns_number 23376
_diffrn_reflns_theta_full 27.48
_diffrn_reflns_theta_max 27.48
_diffrn_reflns_theta_min 2.86
_exptl_absorpt_coefficient_mu 0.406
_exptl_absorpt_correction_T_max 0.9304
_exptl_absorpt_correction_T_min 0.9195
_exptl_absorpt_correction_type multi-scan
_exptl_absorpt_process_details sadabs
_exptl_crystal_density_diffrn 1.443
_exptl_crystal_density_method 'not measured'
_exptl_crystal_description block
_exptl_crystal_F_000 1312
_exptl_crystal_size_max 0.21
_exptl_crystal_size_mid 0.20
_exptl_crystal_size_min 0.18
_refine_diff_density_max 0.494
_refine_diff_density_min -0.499
_refine_diff_density_rms 0.044
_refine_ls_extinction_method none
_refine_ls_goodness_of_fit_ref 1.021
_refine_ls_hydrogen_treatment mixed
_refine_ls_matrix_type full
_refine_ls_number_parameters 191
_refine_ls_number_reflns 3340
_refine_ls_number_restraints 0
_refine_ls_restrained_S_all 1.021
_refine_ls_R_factor_all 0.0507
_refine_ls_R_factor_gt 0.0406
_refine_ls_shift/su_max 0.002
_refine_ls_shift/su_mean 0.000
_refine_ls_structure_factor_coef Fsqd
_refine_ls_weighting_details 'calc w=1/[\s^2^(Fo^2^)+(0.0346P)^2^+4.3790P] where P=(Fo^2^+2Fc^2^)/3'
_refine_ls_weighting_scheme calc
_refine_ls_wR_factor_gt 0.0937
_refine_ls_wR_factor_ref 0.1023
_reflns_number_gt 2801
_reflns_number_total 3340
_reflns_threshold_expression >2sigma(I)
_cod_data_source_file c7qo01000a3.cif
_cod_data_source_block y
_cod_depositor_comments
;
The following automatic conversions were performed:

data item '_symmetry_cell_setting' value 'Monoclinic' was changed to
'monoclinic' in accordance with the
/home/saulius/struct/COD-crude-data/automatic-downloads/DataCite-retrospective/RSC/depositions/lib/dictionaries/cif_core.dic
dictionary named 'cif_core.dic' version 2.4.2 last updated on
2011-04-26.

Automatic conversion script
Id: cif_fix_values 6909 2019-04-08 15:41:33Z antanas 
;
_cod_original_sg_symbol_H-M C2/c
_cod_database_code 1553946

loop_
_symmetry_equiv_pos_as_xyz
'x, y, z'
'-x, y, -z+1/2'
'x+1/2, y+1/2, z'
'-x+1/2, y+1/2, -z+1/2'
'-x, -y, -z'
'x, -y, z-1/2'
'-x+1/2, -y+1/2, -z'
'x+1/2, -y+1/2, z-1/2'

loop_
_atom_site_label
_atom_site_type_symbol
_atom_site_fract_x
_atom_site_fract_y
_atom_site_fract_z
_atom_site_U_iso_or_equiv
_atom_site_adp_type
_atom_site_occupancy
_atom_site_symmetry_multiplicity
_atom_site_calc_flag
_atom_site_refinement_flags
Cl1 Cl -1.04483(3) -0.28669(4) -1.97009(8) 0.06634(19) Uani 1 1 d .
S1 S -1.231370(19) 0.21707(4) -1.75324(6) 0.04187(14) Uani 1 1 d .
O1 O -1.13648(6) 0.49032(10) -2.03278(17) 0.0485(4) Uani 1 1 d .
O2 O -1.20196(6) 0.60043(11) -1.9908(2) 0.0584(4) Uani 1 1 d .
N1 N -1.20747(6) 0.43911(12) -1.89453(19) 0.0418(4) Uani 1 1 d .
C1 C -1.07887(8) -0.17572(15) -1.9369(2) 0.0431(4) Uani 1 1 d .
C2 C -1.13410(8) -0.17592(15) -1.9391(2) 0.0440(4) Uani 1 1 d .
H2 H -1.1533 -0.2344 -1.9580 0.053 Uiso 1 1 calc R
C3 C -1.16074(8) -0.08749(14) -1.9126(2) 0.0419(4) Uani 1 1 d .
H3 H -1.1981 -0.0872 -1.9137 0.050 Uiso 1 1 calc R
C4 C -1.13278(7) 0.00096(14) -1.8844(2) 0.0369(4) Uani 1 1 d .
C5 C -1.07667(8) -0.00259(15) -1.8801(3) 0.0464(5) Uani 1 1 d .
H5 H -1.0571 0.0551 -1.8584 0.056 Uiso 1 1 calc R
C6 C -1.04966(8) -0.09008(16) -1.9072(3) 0.0487(5) Uani 1 1 d .
H6 H -1.0123 -0.0912 -1.9054 0.058 Uiso 1 1 calc R
C7 C -1.16167(7) 0.09511(14) -1.8568(2) 0.0369(4) Uani 1 1 d .
C8 C -1.20700(7) 0.09969(14) -1.7740(2) 0.0410(4) Uani 1 1 d .
H8 H -1.2229 0.0438 -1.7330 0.049 Uiso 1 1 calc R
C9 C -1.14661(7) 0.19125(13) -1.9078(2) 0.0366(4) Uani 1 1 d .
C10 C -1.18032(7) 0.26465(14) -1.8566(2) 0.0372(4) Uani 1 1 d .
C11 C -1.10306(8) 0.21488(14) -2.0165(2) 0.0440(4) Uani 1 1 d .
H11A H -1.1032 0.1643 -2.0956 0.053 Uiso 1 1 calc R
H11B H -1.0684 0.2127 -1.9608 0.053 Uiso 1 1 calc R
C12 C -1.11049(8) 0.31779(15) -2.0920(2) 0.0442(4) Uani 1 1 d .
H12A H -1.0781 0.3362 -2.1422 0.053 Uiso 1 1 calc R
H12B H -1.1401 0.3156 -2.1686 0.053 Uiso 1 1 calc R
C13 C -1.17379(7) 0.36609(14) -1.8985(2) 0.0367(4) Uani 1 1 d .
C14 C -1.12208(7) 0.39407(14) -1.9701(2) 0.0394(4) Uani 1 1 d .
C15 C -1.07550(8) 0.40955(18) -1.8526(3) 0.0545(5) Uani 1 1 d .
H15A H -1.0448 0.4337 -1.9030 0.082 Uiso 1 1 calc R
H15B H -1.0667 0.3475 -1.8030 0.082 Uiso 1 1 calc R
H15C H -1.0856 0.4572 -1.7777 0.082 Uiso 1 1 calc R
C16 C -1.18382(8) 0.51855(14) -1.9730(2) 0.0438(4) Uani 1 1 d .

loop_
_atom_site_aniso_label
_atom_site_aniso_U_11
_atom_site_aniso_U_22
_atom_site_aniso_U_33
_atom_site_aniso_U_23
_atom_site_aniso_U_13
_atom_site_aniso_U_12
Cl1 0.0668(4) 0.0505(3) 0.0829(4) -0.0095(3) 0.0152(3) 0.0154(3)
S1 0.0364(2) 0.0426(3) 0.0481(3) -0.0005(2) 0.01646(19) -0.00151(19)
O1 0.0496(8) 0.0386(7) 0.0594(9) 0.0098(6) 0.0232(7) 0.0049(6)
O2 0.0562(9) 0.0406(8) 0.0800(11) 0.0094(7) 0.0175(8) 0.0094(7)
N1 0.0394(8) 0.0376(8) 0.0496(9) 0.0005(7) 0.0127(7) 0.0034(6)
C1 0.0473(10) 0.0407(10) 0.0416(10) 0.0001(8) 0.0056(8) 0.0056(8)
C2 0.0458(10) 0.0378(10) 0.0480(11) -0.0014(8) -0.0029(8) -0.0042(8)
C3 0.0350(9) 0.0406(10) 0.0497(11) 0.0021(8) 0.0004(8) -0.0028(7)
C4 0.0370(9) 0.0371(9) 0.0367(9) 0.0018(7) 0.0036(7) -0.0016(7)
C5 0.0380(10) 0.0399(10) 0.0615(13) -0.0019(9) 0.0042(9) -0.0054(8)
C6 0.0352(9) 0.0494(11) 0.0619(13) 0.0014(10) 0.0081(9) 0.0020(8)
C7 0.0365(9) 0.0368(9) 0.0376(9) -0.0003(7) 0.0047(7) -0.0023(7)
C8 0.0383(9) 0.0402(10) 0.0449(10) 0.0010(8) 0.0077(8) -0.0047(8)
C9 0.0337(9) 0.0380(9) 0.0389(9) -0.0011(7) 0.0084(7) 0.0000(7)
C10 0.0358(9) 0.0387(10) 0.0383(9) 0.0019(7) 0.0129(7) 0.0006(7)
C11 0.0461(10) 0.0385(10) 0.0494(11) 0.0001(8) 0.0220(8) 0.0036(8)
C12 0.0469(10) 0.0444(10) 0.0432(10) 0.0020(8) 0.0208(8) 0.0024(8)
C13 0.0362(9) 0.0400(9) 0.0348(9) -0.0015(7) 0.0105(7) 0.0012(7)
C14 0.0396(9) 0.0361(9) 0.0437(10) 0.0041(7) 0.0154(8) 0.0026(7)
C15 0.0424(11) 0.0594(13) 0.0624(13) -0.0079(11) 0.0100(10) 0.0001(9)
C16 0.0431(10) 0.0391(10) 0.0502(11) 0.0014(8) 0.0110(8) 0.0038(8)

loop_
_atom_type_symbol
_atom_type_description
_atom_type_scat_dispersion_real
_atom_type_scat_dispersion_imag
_atom_type_scat_source
C C 0.0033 0.0016 'International Tables Vol C Tables 4.2.6.8 and 6.1.1.4'
H H 0.0000 0.0000 'International Tables Vol C Tables 4.2.6.8 and 6.1.1.4'
Cl Cl 0.1484 0.1585 'International Tables Vol C Tables 4.2.6.8 and 6.1.1.4'
N N 0.0061 0.0033 'International Tables Vol C Tables 4.2.6.8 and 6.1.1.4'
O O 0.0106 0.0060 'International Tables Vol C Tables 4.2.6.8 and 6.1.1.4'
S S 0.1246 0.1234 'International Tables Vol C Tables 4.2.6.8 and 6.1.1.4'

loop_
_geom_angle_atom_site_label_1
_geom_angle_atom_site_label_2
_geom_angle_atom_site_label_3
_geom_angle
C8 S1 C10 90.61(9)
C16 O1 C14 107.75(14)
C13 N1 C16 105.80(15)
C2 C1 C6 121.45(18)
C2 C1 Cl1 119.35(16)
C6 C1 Cl1 119.20(16)
C1 C2 C3 118.92(18)
C1 C2 H2 120.5
C3 C2 H2 120.5
C2 C3 C4 121.44(17)
C2 C3 H3 119.3
C4 C3 H3 119.3
C3 C4 C5 117.76(18)
C3 C4 C7 121.00(16)
C5 C4 C7 121.24(17)
C6 C5 C4 121.34(18)
C6 C5 H5 119.3
C4 C5 H5 119.3
C1 C6 C5 119.07(18)
C1 C6 H6 120.5
C5 C6 H6 120.5
C8 C7 C9 111.22(16)
C8 C7 C4 122.93(17)
C9 C7 C4 125.85(16)
C7 C8 S1 113.88(14)
C7 C8 H8 123.1
S1 C8 H8 123.1
C10 C9 C7 111.76(16)
C10 C9 C11 121.39(16)
C7 C9 C11 126.63(16)
C9 C10 C13 121.27(16)
C9 C10 S1 112.50(14)
C13 C10 S1 126.06(14)
C9 C11 C12 112.61(15)
C9 C11 H11A 109.1
C12 C11 H11A 109.1
C9 C11 H11B 109.1
C12 C11 H11B 109.1
H11A C11 H11B 107.8
C14 C12 C11 109.12(16)
C14 C12 H12A 109.9
C11 C12 H12A 109.9
C14 C12 H12B 109.9
C11 C12 H12B 109.9
H12A C12 H12B 108.3
N1 C13 C10 129.56(17)
N1 C13 C14 113.04(16)
C10 C13 C14 117.21(15)
O1 C14 C13 100.42(14)
O1 C14 C12 112.99(16)
C13 C14 C12 108.77(16)
O1 C14 C15 107.42(16)
C13 C14 C15 112.94(16)
C12 C14 C15 113.60(16)
C14 C15 H15A 109.5
C14 C15 H15B 109.5
H15A C15 H15B 109.5
C14 C15 H15C 109.5
H15A C15 H15C 109.5
H15B C15 H15C 109.5
O2 C16 O1 122.13(18)
O2 C16 N1 126.40(18)
O1 C16 N1 111.45(16)

loop_
_geom_bond_atom_site_label_1
_geom_bond_atom_site_label_2
_geom_bond_distance
Cl1 C1 1.747(2)
S1 C8 1.703(2)
S1 C10 1.7222(18)
O1 C16 1.369(2)
O1 C14 1.443(2)
O2 C16 1.197(2)
N1 C13 1.293(2)
N1 C16 1.415(2)
C1 C2 1.375(3)
C1 C6 1.379(3)
C2 C3 1.387(3)
C2 H2 0.9300
C3 C4 1.393(3)
C3 H3 0.9300
C4 C5 1.397(3)
C4 C7 1.482(3)
C5 C6 1.381(3)
C5 H5 0.9300
C6 H6 0.9300
C7 C8 1.375(2)
C7 C9 1.424(3)
C8 H8 0.9300
C9 C10 1.385(2)
C9 C11 1.514(2)
C10 C13 1.423(3)
C11 C12 1.540(3)
C11 H11A 0.9700
C11 H11B 0.9700
C12 C14 1.519(3)
C12 H12A 0.9700
C12 H12B 0.9700
C13 C14 1.510(2)
C14 C15 1.523(3)
C15 H15A 0.9600
C15 H15B 0.9600
C15 H15C 0.9600
